data_8102725
loop_
_publ_author_name
'Zhi Liu'
'Hong-Xia Dai'
'Dan Zhao'
'Wen-Tao Yu'
'De-Liang Cui'
'Xu-Tang Tao'
'Min-Hua Jiang'

_publ_section_title
;
 Crystal structure of tetrakis(4-bromoanilinium) hexachlorotin(IV)
 dichloride, (BrC6H4NH3)4[SnCl6]Cl2
;
_journal_issue 2
_journal_name_full 'Zeitschrift f\"ur Kristallographie - New Crystal Structures'
_journal_page_first 389
_journal_volume 225
_journal_year 2010
_chemical_formula_moiety '4(C6 H7 Br N), Cl6 Sn, 2(Cl)'
_chemical_formula_sum 'C24 H28 Br4 Cl8 N4 Sn'
_chemical_formula_weight 1094.43
_space_group_IT_number 15
_symmetry_cell_setting monoclinic
_symmetry_space_group_name_Hall '-C 2yc'
_symmetry_space_group_name_H-M 'C 1 2/c 1'
_atom_sites_solution_hydrogens geom
_atom_sites_solution_primary direct
_atom_sites_solution_secondary difmap
_audit_creation_method SHELXL-97
_cell_angle_alpha 90.00
_cell_angle_beta 126.8250(10)
_cell_angle_gamma 90.00
_cell_formula_units_Z 4
_cell_length_a 28.1444(4)
_cell_length_b 8.04090(10)
_cell_length_c 20.8965(3)
_cell_measurement_reflns_used 3905
_cell_measurement_temperature 293(2)
_cell_measurement_theta_max 24.43
_cell_measurement_theta_min 2.69
_cell_volume 3785.43(10)
_computing_cell_refinement 'APEX2 Software Suite (Bruker,2005)'
_computing_data_collection 'APEX2 Software Suite (Bruker,2005)'
_computing_data_reduction 'APEX2 Software Suite (Bruker,2005)'
_computing_molecular_graphics 'SHELXTL (Bruker, 1997)'
_computing_publication_material 'WINGX (Farrugia,1999)'
_computing_structure_refinement 'SHELXL-97 (Sheldrick, 1997)'
_computing_structure_solution 'SIR97 (Altomare,1999)'
_diffrn_ambient_temperature 293(2)
_diffrn_measured_fraction_theta_full 0.995
_diffrn_measured_fraction_theta_max 0.995
_diffrn_measurement_device_type 'Bruker APEX2 CCD area-detector diffractometer'
_diffrn_measurement_method '\f and \w scans'
_diffrn_radiation_monochromator graphite
_diffrn_radiation_source 'fine-focus sealed tube'
_diffrn_radiation_type MoK\a
_diffrn_radiation_wavelength 0.71073
_diffrn_reflns_av_R_equivalents 0.0339
_diffrn_reflns_av_sigmaI/netI 0.0383
_diffrn_reflns_limit_h_max 36
_diffrn_reflns_limit_h_min -23
_diffrn_reflns_limit_k_max 8
_diffrn_reflns_limit_k_min -10
_diffrn_reflns_limit_l_max 27
_diffrn_reflns_limit_l_min -27
_diffrn_reflns_number 17394
_diffrn_reflns_theta_full 27.55
_diffrn_reflns_theta_max 27.55
_diffrn_reflns_theta_min 1.81
_diffrn_standards_number 0
_exptl_absorpt_coefficient_mu 5.485
_exptl_absorpt_correction_T_max 0.5204
_exptl_absorpt_correction_T_min 0.5076
_exptl_absorpt_correction_type multi-scan
_exptl_absorpt_process_details 'APEX2 Software Suite (Bruker,2005)'
_exptl_crystal_colour colourless
_exptl_crystal_density_diffrn 1.920
_exptl_crystal_density_method 'not measured'
_exptl_crystal_description prism
_exptl_crystal_F_000 2104
_exptl_crystal_size_max 0.14
_exptl_crystal_size_mid 0.14
_exptl_crystal_size_min 0.14
_refine_diff_density_max 0.987
_refine_diff_density_min -0.493
_refine_diff_density_rms 0.110
_refine_ls_extinction_coef 0.00011(7)
_refine_ls_extinction_expression Fc^*^=kFc[1+0.001xFc^2^\l^3^/sin(2\q)]^-1/4^
_refine_ls_extinction_method SHELXL
_refine_ls_goodness_of_fit_ref 0.879
_refine_ls_hydrogen_treatment constr
_refine_ls_matrix_type full
_refine_ls_number_parameters 191
_refine_ls_number_reflns 4352
_refine_ls_number_restraints 0
_refine_ls_restrained_S_all 0.879
_refine_ls_R_factor_all 0.0696
_refine_ls_R_factor_gt 0.0373
_refine_ls_shift/su_max 0.000
_refine_ls_shift/su_mean 0.000
_refine_ls_structure_factor_coef Fsqd
_refine_ls_weighting_details 'calc w=1/[\s^2^(Fo^2^)+(0.0705P)^2^+5.0940P] where P=(Fo^2^+2Fc^2^)/3'
_refine_ls_weighting_scheme calc
_refine_ls_wR_factor_gt 0.0953
_refine_ls_wR_factor_ref 0.1138
_reflns_number_gt 2944
_reflns_number_total 4352
_reflns_threshold_expression >2sigma(I)
_cod_data_source_file 1267-3010.cff
_cod_data_source_block liuzhic06
_cod_depositor_comments
;
The following automatic conversions were performed:
'_symmetry_cell_setting' value 'Monoclinic' changed to 'monoclinic'
according to '/home/saulius/struct/CIF-dictionaries/cif_core.dic'
dictionary named 'cif_core.dic' version 2.4.1 from 2010-06-29.

Automatic conversion script
Id: cif_fix_enum 1555 2011-01-17 13:19:09Z saulius 
;
_cod_original_cell_volume 3785.43(9)
_cod_original_sg_symbol_H-M 'C2/c  '
_cod_database_code 8102725

loop_
_symmetry_equiv_pos_as_xyz
'x, y, z'
'-x, y, -z+1/2'
'x+1/2, y+1/2, z'
'-x+1/2, y+1/2, -z+1/2'
'-x, -y, -z'
'x, -y, z-1/2'
'-x+1/2, -y+1/2, -z'
'x+1/2, -y+1/2, z-1/2'

loop_
_atom_site_label
_atom_site_type_symbol
_atom_site_fract_x
_atom_site_fract_y
_atom_site_fract_z
_atom_site_U_iso_or_equiv
_atom_site_adp_type
_atom_site_occupancy
_atom_site_symmetry_multiplicity
_atom_site_calc_flag
_atom_site_refinement_flags
_atom_site_disorder_assembly
_atom_site_disorder_group
Br1 Br 0.20917(2) 0.55606(9) 0.18342(4) 0.0844(2) Uani 1 1 d . . .
Br2 Br 0.17555(3) 1.00387(10) 0.03345(5) 0.1066(3) Uani 1 1 d . . .
C1 C 0.40428(18) 0.4265(6) 0.2982(2) 0.0463(10) Uani 1 1 d . . .
C2 C 0.3603(2) 0.3380(6) 0.2334(3) 0.0589(12) Uani 1 1 d . . .
H2 H 0.3698 0.2524 0.2129 0.071 Uiso 1 1 calc R . .
C3 C 0.3020(2) 0.3762(6) 0.1987(3) 0.0614(13) Uani 1 1 d . . .
H3 H 0.2715 0.3162 0.1550 0.074 Uiso 1 1 calc R . .
C4 C 0.2895(2) 0.5049(6) 0.2299(3) 0.0526(11) Uani 1 1 d . . .
C5 C 0.3336(2) 0.5925(6) 0.2947(3) 0.0587(12) Uani 1 1 d . . .
H5 H 0.3243 0.6781 0.3153 0.070 Uiso 1 1 calc R . .
C6 C 0.3920(2) 0.5542(6) 0.3297(3) 0.0564(12) Uani 1 1 d . . .
H6 H 0.4225 0.6136 0.3737 0.068 Uiso 1 1 calc R . .
C7 C 0.3504(2) 0.8682(7) 0.1493(3) 0.0706(15) Uani 1 1 d . . .
H7 H 0.3801 0.8203 0.1981 0.085 Uiso 1 1 calc R . .
C8 C 0.2948(2) 0.8972(8) 0.1303(4) 0.0782(16) Uani 1 1 d . . .
H8 H 0.2872 0.8711 0.1668 0.094 Uiso 1 1 calc R . .
C9 C 0.2516(2) 0.9634(7) 0.0587(3) 0.0624(13) Uani 1 1 d . . .
C10 C 0.2617(3) 1.0037(10) 0.0063(4) 0.113(3) Uani 1 1 d . . .
H10 H 0.2316 1.0498 -0.0427 0.136 Uiso 1 1 calc R . .
C11 C 0.3174(3) 0.9769(9) 0.0245(4) 0.102(2) Uani 1 1 d . . .
H11 H 0.3246 1.0045 -0.0122 0.123 Uiso 1 1 calc R . .
C12 C 0.36114(19) 0.9100(6) 0.0965(2) 0.0499(10) Uani 1 1 d . . .
Cl1 Cl 0.43893(5) -0.01587(15) 0.35678(6) 0.0571(3) Uani 1 1 d . . .
Cl2 Cl 0.44827(5) 0.25279(15) 0.49188(7) 0.0606(3) Uani 1 1 d . . .
Cl3 Cl 0.57032(4) 0.17237(14) 0.49751(6) 0.0499(3) Uani 1 1 d . . .
Cl4 Cl 0.5000 0.1452(2) 0.2500 0.0649(5) Uani 1 2 d S . .
Cl5 Cl 0.5000 0.6233(2) 0.2500 0.0627(4) Uani 1 2 d S . .
N1 N 0.46660(16) 0.3844(5) 0.3359(2) 0.0574(10) Uani 1 1 d . . .
H1A H 0.4683 0.2967 0.3113 0.086 Uiso 1 1 calc R . .
H1B H 0.4847 0.3604 0.3872 0.086 Uiso 1 1 calc R . .
H1C H 0.4846 0.4706 0.3319 0.086 Uiso 1 1 calc R . .
N2 N 0.42057(16) 0.8864(5) 0.1176(2) 0.0606(10) Uani 1 1 d . . .
H2A H 0.4424 0.9768 0.1425 0.091 Uiso 1 1 calc R . .
H2B H 0.4178 0.8693 0.0734 0.091 Uiso 1 1 calc R . .
H2C H 0.4377 0.7988 0.1498 0.091 Uiso 1 1 calc R . .
Sn1 Sn 0.5000 0.0000 0.5000 0.03703(14) Uani 1 2 d S . .

loop_
_atom_site_aniso_label
_atom_site_aniso_U_11
_atom_site_aniso_U_22
_atom_site_aniso_U_33
_atom_site_aniso_U_23
_atom_site_aniso_U_13
_atom_site_aniso_U_12
Br1 0.0559(3) 0.1028(5) 0.0944(4) -0.0012(3) 0.0450(3) 0.0054(3)
Br2 0.0679(4) 0.1340(7) 0.1367(7) -0.0058(5) 0.0714(4) 0.0079(4)
C1 0.049(2) 0.047(2) 0.048(2) 0.009(2) 0.032(2) 0.004(2)
C2 0.074(3) 0.054(3) 0.051(2) -0.007(2) 0.039(2) 0.006(2)
C3 0.060(3) 0.060(3) 0.050(2) -0.010(2) 0.026(2) -0.003(2)
C4 0.053(2) 0.054(3) 0.060(2) 0.006(2) 0.039(2) 0.003(2)
C5 0.065(3) 0.052(3) 0.063(3) -0.007(2) 0.041(2) 0.003(2)
C6 0.057(3) 0.052(3) 0.055(2) -0.011(2) 0.031(2) -0.009(2)
C7 0.067(3) 0.092(4) 0.065(3) 0.020(3) 0.046(3) 0.011(3)
C8 0.077(4) 0.096(5) 0.095(4) 0.017(4) 0.069(3) 0.009(3)
C9 0.054(3) 0.071(4) 0.078(3) -0.006(3) 0.048(3) -0.003(2)
C10 0.066(4) 0.193(9) 0.084(4) 0.059(5) 0.047(3) 0.039(4)
C11 0.073(4) 0.173(7) 0.078(4) 0.054(4) 0.055(3) 0.030(4)
C12 0.052(2) 0.055(3) 0.053(2) 0.000(2) 0.037(2) -0.001(2)
Cl1 0.0578(6) 0.0657(8) 0.0399(5) 0.0018(5) 0.0250(5) -0.0128(5)
Cl2 0.0650(7) 0.0546(7) 0.0793(7) 0.0122(6) 0.0524(6) 0.0161(6)
Cl3 0.0426(5) 0.0582(7) 0.0554(5) 0.0006(5) 0.0328(5) -0.0109(5)
Cl4 0.0842(12) 0.0551(10) 0.0797(11) 0.000 0.0621(10) 0.000
Cl5 0.0823(11) 0.0445(9) 0.0775(10) 0.000 0.0566(10) 0.000
N1 0.055(2) 0.054(2) 0.065(2) 0.0135(19) 0.0363(19) 0.0085(18)
N2 0.059(2) 0.066(3) 0.070(2) 0.003(2) 0.045(2) 0.000(2)
Sn1 0.0353(2) 0.0418(2) 0.0392(2) 0.00231(17) 0.02515(16) -0.00158(16)

loop_
_atom_type_symbol
_atom_type_description
_atom_type_scat_dispersion_real
_atom_type_scat_dispersion_imag
_atom_type_scat_source
C C 0.0033 0.0016 'International Tables Vol C Tables 4.2.6.8 and 6.1.1.4'
H H 0.0000 0.0000 'International Tables Vol C Tables 4.2.6.8 and 6.1.1.4'
N N 0.0061 0.0033 'International Tables Vol C Tables 4.2.6.8 and 6.1.1.4'
Cl Cl 0.1484 0.1585 'International Tables Vol C Tables 4.2.6.8 and 6.1.1.4'
Br Br -0.2901 2.4595 'International Tables Vol C Tables 4.2.6.8 and 6.1.1.4'
Sn Sn -0.6537 1.4246 'International Tables Vol C Tables 4.2.6.8 and 6.1.1.4'

loop_
_geom_angle_atom_site_label_1
_geom_angle_atom_site_label_2
_geom_angle_atom_site_label_3
_geom_angle
_geom_angle_site_symmetry_1
_geom_angle_site_symmetry_3
_geom_angle_publ_flag
C2 C1 C6 121.8(4) . . ?
C2 C1 N1 119.5(4) . . ?
C6 C1 N1 118.6(4) . . ?
C1 C2 C3 119.5(4) . . ?
C1 C2 H2 120.3 . . ?
C3 C2 H2 120.3 . . ?
C2 C3 C4 118.8(4) . . ?
C2 C3 H3 120.6 . . ?
C4 C3 H3 120.6 . . ?
C5 C4 C3 121.4(4) . . ?
C5 C4 Br1 119.6(4) . . ?
C3 C4 Br1 119.0(4) . . ?
C4 C5 C6 120.0(5) . . ?
C4 C5 H5 120.0 . . ?
C6 C5 H5 120.0 . . ?
C1 C6 C5 118.5(4) . . ?
C1 C6 H6 120.7 . . ?
C5 C6 H6 120.7 . . ?
C12 C7 C8 119.5(5) . . ?
C12 C7 H7 120.3 . . ?
C8 C7 H7 120.3 . . ?
C9 C8 C7 119.9(5) . . ?
C9 C8 H8 120.1 . . ?
C7 C8 H8 120.1 . . ?
C10 C9 C8 120.9(5) . . ?
C10 C9 Br2 119.5(4) . . ?
C8 C9 Br2 119.5(4) . . ?
C9 C10 C11 120.1(6) . . ?
C9 C10 H10 119.9 . . ?
C11 C10 H10 119.9 . . ?
C12 C11 C10 119.3(5) . . ?
C12 C11 H11 120.3 . . ?
C10 C11 H11 120.3 . . ?
C7 C12 C11 120.3(5) . . ?
C7 C12 N2 119.8(4) . . ?
C11 C12 N2 119.9(4) . . ?
C1 N1 H1A 109.5 . . ?
C1 N1 H1B 109.5 . . ?
H1A N1 H1B 109.5 . . ?
C1 N1 H1C 109.5 . . ?
H1A N1 H1C 109.5 . . ?
H1B N1 H1C 109.5 . . ?
C12 N2 H2A 109.5 . . ?
C12 N2 H2B 109.5 . . ?
H2A N2 H2B 109.5 . . ?
C12 N2 H2C 109.5 . . ?
H2A N2 H2C 109.5 . . ?
H2B N2 H2C 109.5 . . ?
Cl1 Sn1 Cl1 180.0 5_656 . ?
Cl1 Sn1 Cl3 89.28(4) 5_656 5_656 ?
Cl1 Sn1 Cl3 90.72(4) . 5_656 ?
Cl1 Sn1 Cl3 90.72(4) 5_656 . ?
Cl1 Sn1 Cl3 89.28(4) . . ?
Cl3 Sn1 Cl3 180.00(3) 5_656 . ?
Cl1 Sn1 Cl2 89.65(4) 5_656 . ?
Cl1 Sn1 Cl2 90.35(4) . . ?
Cl3 Sn1 Cl2 90.96(4) 5_656 . ?
Cl3 Sn1 Cl2 89.04(4) . . ?
Cl1 Sn1 Cl2 90.35(4) 5_656 5_656 ?
Cl1 Sn1 Cl2 89.65(4) . 5_656 ?
Cl3 Sn1 Cl2 89.04(4) 5_656 5_656 ?
Cl3 Sn1 Cl2 90.96(4) . 5_656 ?
Cl2 Sn1 Cl2 180.000(1) . 5_656 ?

loop_
_geom_bond_atom_site_label_1
_geom_bond_atom_site_label_2
_geom_bond_distance
_geom_bond_site_symmetry_2
_geom_bond_publ_flag
Br1 C4 1.896(5) . ?
Br2 C9 1.899(5) . ?
C1 C2 1.365(6) . ?
C1 C6 1.370(6) . ?
C1 N1 1.468(5) . ?
C2 C3 1.374(7) . ?
C2 H2 0.9300 . ?
C3 C4 1.375(6) . ?
C3 H3 0.9300 . ?
C4 C5 1.362(7) . ?
C5 C6 1.374(7) . ?
C5 H5 0.9300 . ?
C6 H6 0.9300 . ?
C7 C12 1.351(6) . ?
C7 C8 1.384(7) . ?
C7 H7 0.9300 . ?
C8 C9 1.349(8) . ?
C8 H8 0.9300 . ?
C9 C10 1.328(8) . ?
C10 C11 1.389(9) . ?
C10 H10 0.9300 . ?
C11 C12 1.359(7) . ?
C11 H11 0.9300 . ?
C12 N2 1.464(5) . ?
Cl1 Sn1 2.4002(10) . ?
Cl2 Sn1 2.4462(11) . ?
Cl3 Sn1 2.4421(10) . ?
N1 H1A 0.8900 . ?
N1 H1B 0.8900 . ?
N1 H1C 0.8900 . ?
N2 H2A 0.8900 . ?
N2 H2B 0.8900 . ?
N2 H2C 0.8900 . ?
Sn1 Cl1 2.4002(10) 5_656 ?
Sn1 Cl3 2.4421(10) 5_656 ?
Sn1 Cl2 2.4462(11) 5_656 ?

loop_
_geom_hbond_atom_site_label_D
_geom_hbond_atom_site_label_H
_geom_hbond_atom_site_label_A
_geom_hbond_distance_DH
_geom_hbond_distance_HA
_geom_hbond_distance_DA
_geom_hbond_angle_DHA
_geom_hbond_site_symmetry_A
N2 H2A Cl4 0.89 2.27 3.093(4) 154.0 1_565
N2 H2B Cl2 0.89 2.52 3.349(4) 155.2 6_565
N2 H2B Cl3 0.89 2.97 3.446(4) 115.1 2_665

loop_
_geom_torsion_atom_site_label_1
_geom_torsion_atom_site_label_2
_geom_torsion_atom_site_label_3
_geom_torsion_atom_site_label_4
_geom_torsion
_geom_torsion_site_symmetry_1
_geom_torsion_site_symmetry_2
_geom_torsion_site_symmetry_3
_geom_torsion_site_symmetry_4
_geom_torsion_publ_flag
C6 C1 C2 C3 -0.5(7) . . . . ?
N1 C1 C2 C3 179.3(4) . . . . ?
C1 C2 C3 C4 0.8(7) . . . . ?
C2 C3 C4 C5 -1.0(7) . . . . ?
C2 C3 C4 Br1 -179.0(4) . . . . ?
C3 C4 C5 C6 0.8(7) . . . . ?
Br1 C4 C5 C6 178.8(4) . . . . ?
C2 C1 C6 C5 0.3(7) . . . . ?
N1 C1 C6 C5 -179.5(4) . . . . ?
C4 C5 C6 C1 -0.4(8) . . . . ?
C12 C7 C8 C9 1.4(9) . . . . ?
C7 C8 C9 C10 -1.0(10) . . . . ?
C7 C8 C9 Br2 -179.7(5) . . . . ?
C8 C9 C10 C11 0.4(11) . . . . ?
Br2 C9 C10 C11 179.1(6) . . . . ?
C9 C10 C11 C12 -0.3(12) . . . . ?
C8 C7 C12 C11 -1.3(9) . . . . ?
C8 C7 C12 N2 177.3(5) . . . . ?
C10 C11 C12 C7 0.8(11) . . . . ?
C10 C11 C12 N2 -177.9(6) . . . . ?
